data_4508882
loop_
_publ_author_name
'Liu, Jing-Xin'
'Long, La-Sheng'
'Huang, Rong-Bin'
'Zheng, Lan-Sun'

_publ_section_title
;
 Molecular Capsules Based on Cucurbit[5]uril Encapsulating
 &#x201C;Naked&#x201D; Anion Chlorine
;
_journal_issue 11
_journal_name_full 'Crystal Growth &amp; Design'
_journal_page_first 2611
_journal_paper_doi 10.1021/cg060424q
_journal_volume 6
_journal_year 2006
_chemical_formula_sum 'C62 H60 Cl5 K4 N42 O42.5'
_chemical_formula_weight 2407.17
_chemical_name_systematic
; 
 ? 
;
_space_group_IT_number 12
_symmetry_space_group_name_Hall '-C 2y'
_symmetry_space_group_name_H-M 'C 1 2/m 1'
_atom_sites_solution_hydrogens geom
_atom_sites_solution_primary direct
_atom_sites_solution_secondary difmap
_audit_creation_method SHELXL-97
_cell_angle_alpha 90.00
_cell_angle_beta 117.475(3)
_cell_angle_gamma 90.00
_cell_formula_units_Z 4
_cell_length_a 31.290(6)
_cell_length_b 19.372(4)
_cell_length_c 17.489(3)
_cell_measurement_temperature 123(2)
_cell_volume 9405(3)
_computing_structure_refinement 'SHELXL-97 (Sheldrick, 1997)'
_computing_structure_solution 'SHELXS-97 (Sheldrick, 1990)'
_diffrn_ambient_temperature 123(2)
_diffrn_measured_fraction_theta_full 0.923
_diffrn_measured_fraction_theta_max 0.923
_diffrn_radiation_monochromator graphite
_diffrn_radiation_source 'fine-focus sealed tube'
_diffrn_radiation_type MoK\a
_diffrn_radiation_wavelength 0.71073
_diffrn_reflns_av_R_equivalents 0.0368
_diffrn_reflns_av_sigmaI/netI 0.0353
_diffrn_reflns_limit_h_max 37
_diffrn_reflns_limit_h_min -37
_diffrn_reflns_limit_k_max 23
_diffrn_reflns_limit_k_min -23
_diffrn_reflns_limit_l_max 20
_diffrn_reflns_limit_l_min -20
_diffrn_reflns_number 30999
_diffrn_reflns_theta_full 25.00
_diffrn_reflns_theta_max 25.00
_diffrn_reflns_theta_min 1.47
_exptl_absorpt_coefficient_mu 0.448
_exptl_crystal_density_diffrn 1.700
_exptl_crystal_density_method 'not measured'
_exptl_crystal_F_000 4908
_refine_diff_density_max 1.055
_refine_diff_density_min -0.613
_refine_diff_density_rms 0.113
_refine_ls_extinction_method none
_refine_ls_goodness_of_fit_ref 1.124
_refine_ls_hydrogen_treatment mixed
_refine_ls_matrix_type full
_refine_ls_number_parameters 742
_refine_ls_number_reflns 7909
_refine_ls_number_restraints 0
_refine_ls_restrained_S_all 1.124
_refine_ls_R_factor_all 0.0818
_refine_ls_R_factor_gt 0.0744
_refine_ls_shift/su_max 0.004
_refine_ls_shift/su_mean 0.000
_refine_ls_structure_factor_coef Fsqd
_refine_ls_weighting_details 'calc w=1/[\s^2^(Fo^2^)+(0.0868P)^2^+55.5864P] where P=(Fo^2^+2Fc^2^)/3'
_refine_ls_weighting_scheme calc
_refine_ls_wR_factor_gt 0.1766
_refine_ls_wR_factor_ref 0.1822
_reflns_number_gt 7091
_reflns_number_total 7909
_reflns_threshold_expression >2sigma(I)
_cod_data_source_file cg060424qsup1.cif
_cod_data_source_block p
_cod_original_formula_sum 'C62 H60 Cl5 K4 N42 O42.50'
_cod_database_code 4508882

loop_
_symmetry_equiv_pos_as_xyz
'x, y, z'
'-x, y, -z'
'x+1/2, y+1/2, z'
'-x+1/2, y+1/2, -z'
'-x, -y, -z'
'x, -y, z'
'-x+1/2, -y+1/2, -z'
'x+1/2, -y+1/2, z'

loop_
_atom_site_label
_atom_site_type_symbol
_atom_site_fract_x
_atom_site_fract_y
_atom_site_fract_z
_atom_site_U_iso_or_equiv
_atom_site_adp_type
_atom_site_occupancy
_atom_site_symmetry_multiplicity
_atom_site_calc_flag
_atom_site_refinement_flags
K1 K 0.37198(6) 0.0000 0.36668(11) 0.0314(4) Uani 1 2 d S
K2 K 0.26751(5) 0.0000 -0.03041(9) 0.0207(3) Uani 1 2 d S
K3 K 0.12748(5) 0.0000 0.66039(8) 0.0218(3) Uani 1 2 d S
K4 K 0.22818(4) 0.0000 0.43691(8) 0.0178(3) Uani 1 2 d S
Cl1 Cl 0.31813(7) 0.0000 0.16653(11) 0.0387(4) Uani 1 2 d S
Cl2 Cl 0.17942(6) 0.0000 0.55040(11) 0.0343(4) Uani 1 2 d S
Cl3 Cl 0.05920(6) 0.5000 0.14970(13) 0.0433(5) Uani 1 2 d S
Cl4 Cl 0.36188(4) 0.24933(7) -0.16152(9) 0.0400(3) Uani 1 1 d .
O1 O 0.28257(13) 0.0000 0.3491(2) 0.0143(8) Uani 1 2 d S
O2 O 0.23924(10) 0.13471(14) -0.03975(17) 0.0163(6) Uani 1 1 d .
O3 O 0.34053(10) 0.13464(15) 0.35326(17) 0.0172(6) Uani 1 1 d .
O4 O 0.43736(11) 0.07983(16) 0.35086(18) 0.0217(6) Uani 1 1 d .
O5 O 0.17976(14) 0.0000 -0.0397(2) 0.0169(8) Uani 1 2 d S
O6 O 0.33560(10) 0.08153(15) -0.03925(17) 0.0162(6) Uani 1 1 d .
O7 O 0.16020(10) 0.08202(15) 0.31831(17) 0.0166(6) Uani 1 1 d .
O8 O 0.21506(14) 0.0000 0.7922(2) 0.0143(8) Uani 1 2 d S
O9 O 0.06026(10) 0.08399(14) 0.54497(17) 0.0157(6) Uani 1 1 d .
O10 O 0.15667(10) 0.13606(15) 0.70112(17) 0.0162(6) Uani 1 1 d .
O11 O 0.25671(10) 0.13407(14) 0.47398(17) 0.0154(6) Uani 1 1 d .
O12 O 0.31868(14) 0.0000 0.5720(2) 0.0157(8) Uani 1 2 d S
O13 O 0.0763(2) 0.1537(4) 0.8222(5) 0.098(2) Uani 1 1 d .
N1 N 0.22478(12) 0.05665(17) 0.2322(2) 0.0139(7) Uani 1 1 d .
N2 N 0.45162(12) 0.06204(18) 0.2351(2) 0.0169(7) Uani 1 1 d .
N3 N 0.40963(13) 0.15369(17) 0.2358(2) 0.0175(7) Uani 1 1 d .
N4 N 0.36754(12) 0.15315(18) 0.0790(2) 0.0160(7) Uani 1 1 d .
N5 N 0.29397(12) 0.19584(17) 0.0762(2) 0.0153(7) Uani 1 1 d .
N6 N 0.17987(12) 0.05708(17) 0.0756(2) 0.0151(7) Uani 1 1 d .
N7 N 0.26778(12) 0.16275(17) 0.2377(2) 0.0152(7) Uani 1 1 d .
N8 N 0.40970(12) 0.06264(17) 0.0771(2) 0.0156(7) Uani 1 1 d .
N9 N 0.33531(12) 0.19056(17) 0.2340(2) 0.0162(7) Uani 1 1 d .
N10 N 0.22859(12) 0.15572(16) 0.0799(2) 0.0143(7) Uani 1 1 d .
N11 N 0.26816(12) 0.15653(16) 0.6116(2) 0.0123(6) Uani 1 1 d .
N12 N 0.04797(11) 0.06195(17) 0.4073(2) 0.0137(7) Uani 1 1 d .
N13 N 0.12859(12) 0.15406(17) 0.3835(2) 0.0146(7) Uani 1 1 d .
N14 N 0.27231(11) 0.05700(17) 0.7685(2) 0.0124(6) Uani 1 1 d .
N15 N 0.08677(11) 0.15695(17) 0.4719(2) 0.0145(7) Uani 1 1 d .
N16 N 0.22923(12) 0.16322(17) 0.7048(2) 0.0128(7) Uani 1 1 d .
N17 N 0.08656(12) 0.06273(18) 0.3140(2) 0.0166(7) Uani 1 1 d .
N18 N 0.16188(11) 0.19433(17) 0.5912(2) 0.0147(7) Uani 1 1 d .
N19 N 0.31689(11) 0.05669(17) 0.6856(2) 0.0130(7) Uani 1 1 d .
N20 N 0.20262(12) 0.19693(17) 0.5007(2) 0.0144(7) Uani 1 1 d .
N21 N 0.1288(4) 0.0631(7) 0.8076(6) 0.132(4) Uani 1 1 d .
C1 C 0.4792(2) 0.0000 0.2646(4) 0.0180(12) Uani 1 2 d S
H1A H 0.5044 0.0000 0.2453 0.022 Uiso 1 2 calc SR
H1B H 0.4957 0.0000 0.3284 0.022 Uiso 1 2 calc SR
C2 C 0.38644(15) 0.2024(2) 0.2673(3) 0.0168(8) Uani 1 1 d .
H2A H 0.3915 0.2496 0.2513 0.020 Uiso 1 1 calc R
H2B H 0.4020 0.1999 0.3310 0.020 Uiso 1 1 calc R
C3 C 0.41234(14) 0.1614(2) 0.1559(2) 0.0153(8) Uani 1 1 d .
H3A H 0.4288 0.2054 0.1548 0.018 Uiso 1 1 calc R
C4 C 0.29855(14) 0.22249(19) 0.1567(2) 0.0137(8) Uani 1 1 d .
H4A H 0.3015 0.2739 0.1593 0.016 Uiso 1 1 calc R
C5 C 0.44176(14) 0.0978(2) 0.1552(2) 0.0150(8) Uani 1 1 d .
H5A H 0.4723 0.1117 0.1541 0.018 Uiso 1 1 calc R
C6 C 0.43285(14) 0.0963(2) 0.2803(3) 0.0159(8) Uani 1 1 d .
C7 C 0.23707(14) 0.1257(2) 0.2661(2) 0.0132(8) Uani 1 1 d .
H7A H 0.2537 0.1233 0.3298 0.016 Uiso 1 1 calc R
H7B H 0.2070 0.1523 0.2485 0.016 Uiso 1 1 calc R
C8 C 0.33004(15) 0.2041(2) 0.0468(3) 0.0161(8) Uani 1 1 d .
H8A H 0.3139 0.2024 -0.0169 0.019 Uiso 1 1 calc R
H8B H 0.3449 0.2503 0.0644 0.019 Uiso 1 1 calc R
C9 C 0.36760(14) 0.0971(2) 0.0321(2) 0.0136(8) Uani 1 1 d .
C10 C 0.42127(19) 0.0000 0.0460(3) 0.0144(11) Uani 1 2 d S
H10A H 0.4037 0.0000 -0.0178 0.017 Uiso 1 2 calc SR
H10B H 0.4562 0.0000 0.0631 0.017 Uiso 1 2 calc SR
C11 C 0.25111(14) 0.19827(19) 0.1567(2) 0.0139(8) Uani 1 1 d .
H11A H 0.2302 0.2385 0.1532 0.017 Uiso 1 1 calc R
C12 C 0.18092(14) 0.1259(2) 0.0465(3) 0.0146(8) Uani 1 1 d .
H12A H 0.1610 0.1559 0.0633 0.018 Uiso 1 1 calc R
H12B H 0.1660 0.1257 -0.0172 0.018 Uiso 1 1 calc R
C13 C 0.18082(13) 0.0402(2) 0.1566(2) 0.0133(8) Uani 1 1 d .
H13A H 0.1521 0.0592 0.1602 0.016 Uiso 1 1 calc R
C14 C 0.25287(14) 0.15868(19) 0.0316(2) 0.0137(8) Uani 1 1 d .
C15 C 0.24824(19) 0.0000 0.2778(3) 0.0120(11) Uani 1 2 d S
C16 C 0.18029(19) 0.0000 0.0308(3) 0.0133(11) Uani 1 2 d S
C17 C 0.31691(14) 0.15912(19) 0.2813(2) 0.0136(8) Uani 1 1 d .
C18 C 0.11117(14) 0.2068(2) 0.5404(3) 0.0155(8) Uani 1 1 d .
H18A H 0.1066 0.2534 0.5146 0.019 Uiso 1 1 calc R
H18B H 0.0959 0.2064 0.5789 0.019 Uiso 1 1 calc R
C19 C 0.05475(13) 0.0964(2) 0.3405(2) 0.0143(8) Uani 1 1 d .
H19A H 0.0232 0.1081 0.2900 0.017 Uiso 1 1 calc R
C20 C 0.19912(14) 0.22409(19) 0.5742(2) 0.0128(8) Uani 1 1 d .
H20A H 0.1972 0.2756 0.5723 0.015 Uiso 1 1 calc R
C21 C 0.08351(14) 0.1627(2) 0.3867(2) 0.0148(8) Uani 1 1 d .
H21A H 0.0663 0.2057 0.3566 0.018 Uiso 1 1 calc R
C22 C 0.06511(13) 0.0995(2) 0.4814(2) 0.0132(8) Uani 1 1 d .
C23 C 0.02030(19) 0.0000 0.3946(3) 0.0151(11) Uani 1 2 d S
H23A H -0.0067 0.0000 0.3353 0.018 Uiso 1 2 calc SR
H23B H 0.0063 0.0000 0.4350 0.018 Uiso 1 2 calc SR
C24 C 0.31581(13) 0.1267(2) 0.6559(2) 0.0135(8) Uani 1 1 d .
H24A H 0.3306 0.1272 0.6165 0.016 Uiso 1 1 calc R
H24B H 0.3358 0.1561 0.7061 0.016 Uiso 1 1 calc R
C25 C 0.16606(14) 0.2052(2) 0.4122(2) 0.0144(8) Uani 1 1 d .
H25A H 0.1512 0.2514 0.4057 0.017 Uiso 1 1 calc R
H25B H 0.1818 0.2036 0.3744 0.017 Uiso 1 1 calc R
C26 C 0.12843(14) 0.0969(2) 0.3368(2) 0.0139(8) Uani 1 1 d .
C27 C 0.07500(19) 0.0000 0.2629(3) 0.0132(11) Uani 1 2 d S
H27A H 0.0928 0.0000 0.2286 0.016 Uiso 1 2 calc SR
H27B H 0.0402 0.0000 0.2220 0.016 Uiso 1 2 calc SR
C28 C 0.24614(14) 0.19863(19) 0.6519(2) 0.0131(8) Uani 1 1 d .
H28A H 0.2674 0.2383 0.6836 0.016 Uiso 1 1 calc R
C29 C 0.31726(18) 0.0000 0.6416(3) 0.0117(11) Uani 1 2 d S
C30 C 0.24345(14) 0.15925(19) 0.5235(2) 0.0117(8) Uani 1 1 d .
C31 C 0.25992(14) 0.1261(2) 0.7829(2) 0.0132(8) Uani 1 1 d .
H31A H 0.2900 0.1528 0.8151 0.016 Uiso 1 1 calc R
H31B H 0.2435 0.1232 0.8194 0.016 Uiso 1 1 calc R
C32 C 0.24908(19) 0.0000 0.7764(3) 0.0114(11) Uani 1 2 d S
C33 C 0.31621(13) 0.04012(19) 0.7655(2) 0.0110(7) Uani 1 1 d .
H33A H 0.3450 0.0592 0.8164 0.013 Uiso 1 1 calc R
C34 C 0.18038(14) 0.16111(19) 0.6686(2) 0.0130(8) Uani 1 1 d .
C35 C 0.1161(3) 0.1377(6) 0.8232(6) 0.079(2) Uani 1 1 d .
O1W O 0.36731(15) 0.0875(3) 0.5126(3) 0.0621(14) Uani 1 1 d .
O2W O 0.4371(3) 0.3672(5) -0.1291(7) 0.149(4) Uani 1 1 d .
O3W O 0.44541(16) 0.4559(4) 0.1266(3) 0.090(2) Uani 1 1 d .
O4W O 0.03356(17) 0.1670(3) 0.6456(4) 0.0699(17) Uani 1 1 d .
O5W O 0.0000 0.3922(3) 0.0000 0.0477(14) Uani 1 2 d S
O6W O 0.0621(2) 0.3439(4) 0.2092(6) 0.112(3) Uani 1 1 d .
O7W O 0.44474(14) 0.2122(2) 0.0191(3) 0.0463(10) Uani 1 1 d .
O8W O 0.0660(8) 0.2358(18) 0.2143(14) 0.215(16) Uani 0.50 1 d P
O9W O 0.4401(3) 0.5000 -0.0345(7) 0.140(6) Uani 1 2 d S
O10W O 0.4829(3) 0.3230(4) 0.1139(5) 0.109(3) Uani 1 1 d .
O11W O 0.4983(3) 0.2153(4) 0.5747(7) 0.130(3) Uani 1 1 d .
O12W O 0.5000 0.0000 0.5000 0.170(9) Uani 1 4 d S
O13W O 0.0618(4) 0.3384(5) 0.3674(7) 0.172(5) Uani 1 1 d .

loop_
_atom_site_aniso_label
_atom_site_aniso_U_11
_atom_site_aniso_U_22
_atom_site_aniso_U_33
_atom_site_aniso_U_23
_atom_site_aniso_U_13
_atom_site_aniso_U_12
K1 0.0336(8) 0.0254(7) 0.0432(9) 0.000 0.0245(7) 0.000
K2 0.0228(7) 0.0176(6) 0.0247(7) 0.000 0.0134(5) 0.000
K3 0.0188(6) 0.0227(7) 0.0202(6) 0.000 0.0058(5) 0.000
K4 0.0195(6) 0.0177(6) 0.0164(6) 0.000 0.0086(5) 0.000
Cl1 0.0430(10) 0.0446(11) 0.0288(9) 0.000 0.0169(8) 0.000
Cl2 0.0346(9) 0.0464(10) 0.0279(8) 0.000 0.0195(7) 0.000
Cl3 0.0258(9) 0.0673(13) 0.0381(10) 0.000 0.0157(8) 0.000
Cl4 0.0268(6) 0.0312(6) 0.0431(7) -0.0132(5) 0.0001(5) 0.0036(5)
O1 0.0156(19) 0.017(2) 0.0120(19) 0.000 0.0079(17) 0.000
O2 0.0233(15) 0.0146(14) 0.0138(14) -0.0003(11) 0.0110(12) -0.0002(11)
O3 0.0196(14) 0.0192(14) 0.0112(14) 0.0029(11) 0.0057(11) -0.0020(11)
O4 0.0280(16) 0.0225(16) 0.0152(14) 0.0011(12) 0.0105(13) -0.0008(13)
O5 0.019(2) 0.020(2) 0.0096(19) 0.000 0.0050(16) 0.000
O6 0.0152(13) 0.0199(14) 0.0118(14) -0.0010(11) 0.0047(11) -0.0001(11)
O7 0.0160(14) 0.0217(15) 0.0164(14) 0.0003(11) 0.0111(12) 0.0005(11)
O8 0.018(2) 0.0157(19) 0.0130(18) 0.000 0.0100(16) 0.000
O9 0.0175(14) 0.0186(14) 0.0130(13) -0.0009(11) 0.0088(11) -0.0007(11)
O10 0.0181(14) 0.0184(14) 0.0172(14) 0.0021(11) 0.0125(12) 0.0004(11)
O11 0.0173(14) 0.0154(14) 0.0149(13) 0.0000(11) 0.0087(11) -0.0002(11)
O12 0.021(2) 0.016(2) 0.0142(19) 0.000 0.0116(16) 0.000
O13 0.088(4) 0.098(5) 0.117(5) -0.059(4) 0.055(4) -0.029(4)
N1 0.0176(16) 0.0117(16) 0.0137(16) 0.0009(13) 0.0084(14) 0.0020(13)
N2 0.0196(17) 0.0187(18) 0.0132(16) 0.0001(13) 0.0082(14) -0.0016(14)
N3 0.0252(18) 0.0147(17) 0.0172(17) -0.0021(13) 0.0137(15) -0.0024(14)
N4 0.0168(17) 0.0179(17) 0.0151(16) -0.0022(13) 0.0088(14) -0.0011(13)
N5 0.0216(17) 0.0138(17) 0.0122(16) 0.0009(13) 0.0091(14) 0.0013(13)
N6 0.0199(17) 0.0123(16) 0.0147(16) -0.0005(13) 0.0093(14) 0.0004(13)
N7 0.0191(17) 0.0125(16) 0.0145(16) -0.0005(13) 0.0082(14) -0.0014(13)
N8 0.0156(16) 0.0160(17) 0.0143(16) -0.0005(13) 0.0062(14) 0.0004(13)
N9 0.0201(17) 0.0145(17) 0.0140(16) -0.0005(13) 0.0080(14) -0.0044(13)
N10 0.0198(17) 0.0109(16) 0.0126(16) -0.0009(13) 0.0078(14) -0.0002(13)
N11 0.0157(16) 0.0122(16) 0.0116(15) -0.0011(12) 0.0084(13) 0.0003(13)
N12 0.0114(15) 0.0163(17) 0.0113(15) 0.0017(13) 0.0035(13) 0.0013(13)
N13 0.0169(17) 0.0124(16) 0.0193(17) 0.0010(13) 0.0125(14) 0.0007(13)
N14 0.0138(16) 0.0126(16) 0.0129(15) -0.0048(13) 0.0080(13) -0.0032(13)
N15 0.0132(16) 0.0178(17) 0.0129(16) 0.0003(13) 0.0062(13) 0.0026(13)
N16 0.0140(16) 0.0123(16) 0.0130(15) 0.0004(12) 0.0070(13) 0.0001(12)
N17 0.0121(16) 0.0226(19) 0.0149(16) -0.0016(14) 0.0061(13) -0.0009(13)
N18 0.0134(16) 0.0141(16) 0.0161(16) -0.0008(13) 0.0065(13) -0.0015(13)
N19 0.0147(16) 0.0112(16) 0.0149(16) -0.0009(13) 0.0085(13) 0.0001(12)
N20 0.0154(16) 0.0153(17) 0.0136(16) 0.0005(13) 0.0077(13) 0.0008(13)
N21 0.144(9) 0.183(11) 0.076(6) 0.037(6) 0.057(6) 0.064(8)
C1 0.011(3) 0.028(3) 0.012(3) 0.000 0.002(2) 0.000
C2 0.022(2) 0.015(2) 0.0165(19) -0.0069(15) 0.0108(17) -0.0086(16)
C3 0.019(2) 0.0154(19) 0.0136(19) -0.0009(15) 0.0089(16) -0.0059(15)
C4 0.023(2) 0.0057(17) 0.0157(19) -0.0010(14) 0.0114(16) 0.0001(15)
C5 0.0175(19) 0.018(2) 0.0111(18) -0.0018(15) 0.0077(16) -0.0044(16)
C6 0.0165(19) 0.0136(19) 0.017(2) -0.0036(16) 0.0078(16) -0.0078(15)
C7 0.021(2) 0.0101(18) 0.0136(18) -0.0004(15) 0.0126(16) 0.0012(15)
C8 0.024(2) 0.0121(19) 0.0176(19) 0.0046(15) 0.0143(17) 0.0009(16)
C9 0.0184(19) 0.0142(19) 0.0136(19) 0.0023(15) 0.0120(17) -0.0008(15)
C10 0.013(3) 0.020(3) 0.012(3) 0.000 0.007(2) 0.000
C11 0.021(2) 0.0088(18) 0.0161(19) 0.0022(15) 0.0121(16) 0.0026(15)
C12 0.0178(19) 0.0088(18) 0.0162(19) 0.0012(15) 0.0069(16) 0.0042(15)
C13 0.0129(18) 0.014(2) 0.0151(19) -0.0002(15) 0.0085(16) 0.0027(15)
C14 0.020(2) 0.0062(17) 0.015(2) 0.0057(15) 0.0091(16) 0.0067(15)
C15 0.014(3) 0.013(3) 0.015(3) 0.000 0.012(2) 0.000
C16 0.011(3) 0.015(3) 0.013(3) 0.000 0.004(2) 0.000
C17 0.019(2) 0.0081(18) 0.016(2) -0.0063(15) 0.0105(16) -0.0031(15)
C18 0.0167(19) 0.0127(19) 0.0176(19) 0.0017(15) 0.0085(16) 0.0054(15)
C19 0.0120(18) 0.019(2) 0.0076(17) 0.0023(15) 0.0011(14) 0.0029(15)
C20 0.0152(18) 0.0075(17) 0.0165(19) 0.0024(15) 0.0081(16) 0.0020(14)
C21 0.0162(19) 0.0135(19) 0.0150(19) 0.0051(15) 0.0075(16) 0.0052(15)
C22 0.0100(17) 0.0145(19) 0.0154(19) 0.0000(15) 0.0061(15) 0.0057(15)
C23 0.011(3) 0.023(3) 0.011(3) 0.000 0.004(2) 0.000
C24 0.0137(18) 0.0132(19) 0.0160(19) -0.0012(15) 0.0087(15) -0.0044(15)
C25 0.0188(19) 0.0117(18) 0.0137(18) 0.0057(15) 0.0084(16) 0.0023(15)
C26 0.0149(19) 0.0158(19) 0.0085(17) 0.0073(15) 0.0034(15) 0.0037(15)
C27 0.011(2) 0.019(3) 0.010(2) 0.000 0.004(2) 0.000
C28 0.0161(19) 0.0102(18) 0.0135(18) -0.0022(14) 0.0073(16) -0.0034(15)
C29 0.005(2) 0.019(3) 0.011(3) 0.000 0.003(2) 0.000
C30 0.0160(19) 0.0071(17) 0.0142(18) 0.0001(14) 0.0088(16) -0.0038(14)
C31 0.0169(19) 0.0110(18) 0.0127(18) -0.0026(15) 0.0077(15) -0.0027(15)
C32 0.015(3) 0.010(3) 0.005(2) 0.000 0.002(2) 0.000
C33 0.0115(18) 0.010(2) 0.0099(17) -0.0014(14) 0.0038(14) -0.0003(14)
C34 0.018(2) 0.0090(18) 0.0104(17) -0.0060(14) 0.0057(16) 0.0007(15)
C35 0.076(6) 0.101(7) 0.068(5) -0.011(5) 0.040(4) -0.009(5)
O1W 0.040(2) 0.110(4) 0.038(2) 0.022(2) 0.0202(19) -0.018(2)
O2W 0.065(4) 0.136(7) 0.190(9) 0.096(7) 0.010(5) -0.001(4)
O3W 0.030(2) 0.184(6) 0.059(3) 0.038(3) 0.022(2) 0.014(3)
O4W 0.056(3) 0.088(4) 0.097(4) -0.069(3) 0.062(3) -0.051(3)
O5W 0.039(3) 0.055(4) 0.042(3) 0.000 0.013(3) 0.000
O6W 0.065(4) 0.098(5) 0.139(7) -0.005(5) 0.018(4) 0.012(4)
O7W 0.043(2) 0.063(3) 0.037(2) 0.0064(19) 0.0222(18) -0.0015(19)
O8W 0.135(16) 0.36(4) 0.127(16) 0.14(2) 0.046(13) -0.05(2)
O9W 0.033(4) 0.290(18) 0.091(7) 0.000 0.023(4) 0.000
O10W 0.112(5) 0.127(6) 0.124(6) -0.054(5) 0.086(5) -0.050(5)
O11W 0.083(5) 0.088(5) 0.217(10) 0.071(6) 0.067(6) 0.039(4)
O12W 0.141(15) 0.23(2) 0.035(7) 0.000 -0.043(8) 0.000
O13W 0.163(9) 0.119(7) 0.162(9) 0.025(6) 0.015(7) -0.091(7)

loop_
_atom_type_symbol
_atom_type_description
_atom_type_scat_dispersion_real
_atom_type_scat_dispersion_imag
_atom_type_scat_source
C C 0.0033 0.0016 'International Tables Vol C Tables 4.2.6.8 and 6.1.1.4'
H H 0.0000 0.0000 'International Tables Vol C Tables 4.2.6.8 and 6.1.1.4'
N N 0.0061 0.0033 'International Tables Vol C Tables 4.2.6.8 and 6.1.1.4'
O O 0.0106 0.0060 'International Tables Vol C Tables 4.2.6.8 and 6.1.1.4'
Cl Cl 0.1484 0.1585 'International Tables Vol C Tables 4.2.6.8 and 6.1.1.4'
K K 0.2009 0.2494 'International Tables Vol C Tables 4.2.6.8 and 6.1.1.4'

loop_
_geom_angle_atom_site_label_1
_geom_angle_atom_site_label_2
_geom_angle_atom_site_label_3
_geom_angle
_geom_angle_site_symmetry_1
_geom_angle_site_symmetry_3
O1 K1 O4 142.92(7) . .
O1 K1 O4 142.92(7) . 6
O4 K1 O4 70.52(14) . 6
O1 K1 O3 71.13(6) . 6
O4 K1 O3 142.78(10) . 6
O4 K1 O3 72.83(9) 6 6
O1 K1 O3 71.13(6) . .
O4 K1 O3 72.83(9) . .
O4 K1 O3 142.78(10) 6 .
O3 K1 O3 141.92(13) 6 .
O1 K1 Cl1 82.86(10) . .
O4 K1 Cl1 85.79(8) . .
O4 K1 Cl1 85.79(8) 6 .
O3 K1 Cl1 85.26(7) 6 .
O3 K1 Cl1 85.26(7) . .
O1 K1 O1W 69.65(10) . .
O4 K1 O1W 95.56(10) . .
O4 K1 O1W 136.36(12) 6 .
O3 K1 O1W 115.68(11) 6 .
O3 K1 O1W 53.64(11) . .
Cl1 K1 O1W 135.67(10) . .
O1 K1 O1W 69.65(10) . 6
O4 K1 O1W 136.36(12) . 6
O4 K1 O1W 95.56(10) 6 6
O3 K1 O1W 53.64(11) 6 6
O3 K1 O1W 115.68(11) . 6
Cl1 K1 O1W 135.67(10) . 6
O1W K1 O1W 65.75(18) . 6
O1 K1 C15 17.76(12) . .
O4 K1 C15 134.97(9) . .
O4 K1 C15 134.97(9) 6 .
O3 K1 C15 71.28(6) 6 .
O3 K1 C15 71.28(6) . .
Cl1 K1 C15 65.11(10) . .
O1W K1 C15 84.38(11) . .
O1W K1 C15 84.38(11) 6 .
O1 K1 C6 134.93(9) . .
O4 K1 C6 17.46(9) . .
O4 K1 C6 70.54(10) 6 .
O3 K1 C6 135.81(10) 6 .
O3 K1 C6 72.57(9) . .
Cl1 K1 C6 68.33(8) . .
O1W K1 C6 107.80(11) . .
O1W K1 C6 152.81(12) 6 .
C15 K1 C6 122.15(10) . .
O1 K1 C6 134.93(9) . 6
O4 K1 C6 70.54(10) . 6
O4 K1 C6 17.46(9) 6 6
O3 K1 C6 72.57(9) 6 6
O3 K1 C6 135.81(10) . 6
Cl1 K1 C6 68.33(8) . 6
O1W K1 C6 152.81(12) . 6
O1W K1 C6 107.80(11) 6 6
C15 K1 C6 122.15(10) . 6
C6 K1 C6 65.05(14) . 6
O1 K1 C17 70.64(7) . 6
O4 K1 C17 135.33(10) . 6
O4 K1 C17 72.39(9) 6 6
O3 K1 C17 17.85(8) 6 6
O3 K1 C17 135.07(10) . 6
Cl1 K1 C17 67.42(7) . 6
O1W K1 C17 128.71(11) . 6
O1W K1 C17 70.87(11) 6 6
C15 K1 C17 65.10(7) . 6
C6 K1 C17 123.17(10) . 6
C6 K1 C17 66.60(9) 6 6
O5 K2 O6 143.86(6) . .
O5 K2 O6 143.86(6) . 6
O6 K2 O6 71.20(12) . 6
O5 K2 O2 72.65(6) . 6
O6 K2 O2 142.43(9) . 6
O6 K2 O2 71.47(8) 6 6
O5 K2 O2 72.65(6) . .
O6 K2 O2 71.47(8) . .
O6 K2 O2 142.43(9) 6 .
O2 K2 O2 145.02(13) 6 .
O5 K2 O8 82.55(12) . 1_554
O6 K2 O8 90.65(9) . 1_554
O6 K2 O8 90.65(9) 6 1_554
O2 K2 O8 85.68(7) 6 1_554
O2 K2 O8 85.68(7) . 1_554
O5 K2 Cl1 92.99(10) . .
O6 K2 Cl1 92.98(7) . .
O6 K2 Cl1 92.98(7) 6 .
O2 K2 Cl1 93.01(6) 6 .
O2 K2 Cl1 93.01(6) . .
O8 K2 Cl1 175.54(10) 1_554 .
O5 K2 C32 105.05(13) . 1_554
O6 K2 C32 72.50(10) . 1_554
O6 K2 C32 72.50(10) 6 1_554
O2 K2 C32 92.39(7) 6 1_554
O2 K2 C32 92.39(7) . 1_554
O8 K2 C32 22.50(13) 1_554 1_554
Cl1 K2 C32 161.96(11) . 1_554
O5 K2 C16 19.50(12) . .
O6 K2 C16 142.44(7) . .
O6 K2 C16 142.44(7) 6 .
O2 K2 C16 74.41(6) 6 .
O2 K2 C16 74.41(6) . .
O8 K2 C16 102.05(13) 1_554 .
Cl1 K2 C16 73.49(10) . .
C32 K2 C16 124.55(14) 1_554 .
O5 K2 C14 74.37(8) . .
O6 K2 C14 73.35(9) . .
O6 K2 C14 141.12(10) 6 .
O2 K2 C14 143.44(10) 6 .
O2 K2 C14 19.68(9) . .
O8 K2 C14 105.30(7) 1_554 .
Cl1 K2 C14 73.33(7) . .
C32 K2 C14 111.16(7) 1_554 .
C16 K2 C14 69.23(7) . .
O5 K2 C14 74.37(8) . 6
O6 K2 C14 141.12(10) . 6
O6 K2 C14 73.35(9) 6 6
O2 K2 C14 19.68(9) 6 6
O2 K2 C14 143.44(10) . 6
O8 K2 C14 105.30(7) 1_554 6
Cl1 K2 C14 73.33(7) . 6
C32 K2 C14 111.16(7) 1_554 6
C16 K2 C14 69.23(7) . 6
C14 K2 C14 132.32(14) . 6
O5 K2 C9 142.48(8) . .
O6 K2 C9 19.62(9) . .
O6 K2 C9 72.97(9) 6 .
O2 K2 C9 141.02(10) 6 .
O2 K2 C9 73.37(9) . .
O8 K2 C9 110.24(9) 1_554 .
Cl1 K2 C9 73.36(7) . .
C32 K2 C9 91.77(11) 1_554 .
C16 K2 C9 131.74(9) . .
C14 K2 C9 68.27(10) . .
C14 K2 C9 130.52(10) 6 .
O8 K3 O9 142.33(6) . 6
O8 K3 O9 142.33(6) . .
O9 K3 O9 74.48(12) 6 .
O8 K3 O10 71.94(6) . .
O9 K3 O10 144.99(9) 6 .
O9 K3 O10 70.64(8) . .
O8 K3 O10 71.94(6) . 6
O9 K3 O10 70.64(8) 6 6
O9 K3 O10 144.98(9) . 6
O10 K3 O10 143.82(12) . 6
O8 K3 N21 68.5(2) . .
O9 K3 N21 128.5(3) 6 .
O9 K3 N21 95.7(2) . .
O10 K3 N21 59.4(3) . .
O10 K3 N21 108.2(2) 6 .
O8 K3 N21 68.5(2) . 6
O9 K3 N21 95.7(2) 6 6
O9 K3 N21 128.5(3) . 6
O10 K3 N21 108.2(2) . 6
O10 K3 N21 59.4(3) 6 6
N21 K3 N21 51.1(5) . 6
O8 K3 Cl2 84.85(9) . .
O9 K3 Cl2 89.22(7) 6 .
O9 K3 Cl2 89.22(7) . .
O10 K3 Cl2 87.35(6) . .
O10 K3 Cl2 87.35(6) 6 .
N21 K3 Cl2 142.0(3) . .
N21 K3 Cl2 142.0(3) 6 .
O8 K3 C32 18.55(12) . .
O9 K3 C32 136.34(8) 6 .
O9 K3 C32 136.34(8) . .
O10 K3 C32 72.56(6) . .
O10 K3 C32 72.56(6) 6 .
N21 K3 C32 85.1(3) . .
N21 K3 C32 85.1(3) 6 .
Cl2 K3 C32 66.30(10) . .
O8 K3 C22 136.25(8) . 6
O9 K3 C22 18.72(8) 6 6
O9 K3 C22 74.66(9) . 6
O10 K3 C22 138.81(9) . 6
O10 K3 C22 71.36(9) 6 6
N21 K3 C22 147.0(3) . 6
N21 K3 C22 110.6(2) 6 6
Cl2 K3 C22 70.50(7) . 6
C32 K3 C22 123.89(10) . 6
O8 K3 C22 136.25(8) . .
O9 K3 C22 74.66(9) 6 .
O9 K3 C22 18.72(8) . .
O10 K3 C22 71.36(9) . .
O10 K3 C22 138.81(9) 6 .
N21 K3 C22 110.6(2) . .
N21 K3 C22 147.0(3) 6 .
Cl2 K3 C22 70.50(7) . .
C32 K3 C22 123.89(10) . .
C22 K3 C22 68.66(13) 6 .
O8 K3 C34 71.61(7) . .
O9 K3 C34 139.54(9) 6 .
O9 K3 C34 71.51(9) . .
O10 K3 C34 18.12(8) . .
O10 K3 C34 137.96(9) 6 .
N21 K3 C34 76.7(3) . .
N21 K3 C34 122.6(2) 6 .
Cl2 K3 C34 69.23(7) . .
C32 K3 C34 66.21(7) . .
C22 K3 C34 126.80(9) 6 .
C22 K3 C34 66.08(9) . .
O7 K4 O7 72.15(13) 6 .
O7 K4 O12 143.29(6) 6 .
O7 K4 O12 143.29(6) . .
O7 K4 O11 143.08(9) 6 .
O7 K4 O11 71.17(8) . .
O12 K4 O11 72.45(6) . .
O7 K4 O11 71.17(8) 6 6
O7 K4 O11 143.08(9) . 6
O12 K4 O11 72.45(6) . 6
O11 K4 O11 144.69(12) . 6
O7 K4 O1 92.41(9) 6 .
O7 K4 O1 92.41(9) . .
O12 K4 O1 79.73(12) . .
O11 K4 O1 85.08(7) . .
O11 K4 O1 85.08(7) 6 .
O7 K4 Cl2 92.71(7) 6 .
O7 K4 Cl2 92.71(7) . .
O12 K4 Cl2 93.94(9) . .
O11 K4 Cl2 93.05(6) . .
O11 K4 Cl2 93.05(6) 6 .
O1 K4 Cl2 173.67(10) . .
O7 K4 C15 74.11(10) 6 .
O7 K4 C15 74.11(10) . .
O12 K4 C15 102.51(13) . .
O11 K4 C15 91.92(7) . .
O11 K4 C15 91.92(7) 6 .
O1 K4 C15 22.78(13) . .
Cl2 K4 C15 163.55(11) . .
O7 K4 C26 19.45(9) 6 6
O7 K4 C26 73.45(10) . 6
O12 K4 C26 142.71(8) . 6
O11 K4 C26 141.26(10) . 6
O11 K4 C26 73.44(9) 6 6
O1 K4 C26 111.84(10) . 6
Cl2 K4 C26 73.26(7) . 6
C15 K4 C26 93.21(11) . 6
O7 K4 C26 73.45(10) 6 .
O7 K4 C26 19.45(9) . .
O12 K4 C26 142.71(8) . .
O11 K4 C26 73.44(9) . .
O11 K4 C26 141.26(10) 6 .
O1 K4 C26 111.84(9) . .
Cl2 K4 C26 73.26(7) . .
C15 K4 C26 93.21(11) . .
C26 K4 C26 67.95(14) 6 .
O7 K4 C30 141.45(10) 6 .
O7 K4 C30 72.82(9) . .
O12 K4 C30 74.66(7) . .
O11 K4 C30 19.67(8) . .
O11 K4 C30 143.32(10) 6 .
O1 K4 C30 104.65(7) . .
Cl2 K4 C30 73.37(7) . .
C15 K4 C30 110.80(7) . .
C26 K4 C30 130.57(10) 6 .
C26 K4 C30 68.15(10) . .
O7 K4 C30 72.82(9) 6 6
O7 K4 C30 141.45(10) . 6
O12 K4 C30 74.66(7) . 6
O11 K4 C30 143.32(10) . 6
O11 K4 C30 19.67(8) 6 6
O1 K4 C30 104.65(7) . 6
Cl2 K4 C30 73.37(7) . 6
C15 K4 C30 110.80(7) . 6
C26 K4 C30 68.15(10) 6 6
C26 K4 C30 130.57(10) . 6
C30 K4 C30 132.38(13) . 6
K2 Cl1 K1 178.62(8) . .
K4 Cl2 K3 178.39(7) . .
C15 O1 K1 120.1(3) . .
C15 O1 K4 95.2(3) . .
K1 O1 K4 144.68(15) . .
C14 O2 K2 110.7(2) . .
C17 O3 K1 118.4(2) . .
C6 O4 K1 121.3(3) . .
C16 O5 K2 113.7(3) . .
C9 O6 K2 112.3(2) . .
C26 O7 K4 112.8(2) . .
C32 O8 K3 117.7(3) . .
C32 O8 K2 97.3(3) . 1_556
K3 O8 K2 145.02(15) . 1_556
C22 O9 K3 116.6(2) . .
C34 O10 K3 117.1(2) . .
C30 O11 K4 111.6(2) . .
C29 O12 K4 111.0(3) . .
C15 N1 C13 113.0(3) . .
C15 N1 C7 122.7(3) . .
C13 N1 C7 123.0(3) . .
C6 N2 C1 123.6(4) . .
C6 N2 C5 111.6(3) . .
C1 N2 C5 124.8(4) . .
C6 N3 C2 123.1(3) . .
C6 N3 C3 112.5(3) . .
C2 N3 C3 124.3(3) . .
C9 N4 C8 122.7(3) . .
C9 N4 C3 112.4(3) . .
C8 N4 C3 124.0(3) . .
C14 N5 C4 113.0(3) . .
C14 N5 C8 122.7(3) . .
C4 N5 C8 124.3(3) . .
C16 N6 C12 123.0(3) . .
C16 N6 C13 112.4(3) . .
C12 N6 C13 124.5(3) . .
C17 N7 C11 112.1(3) . .
C17 N7 C7 122.2(3) . .
C11 N7 C7 125.0(3) . .
C9 N8 C5 112.5(3) . .
C9 N8 C10 122.7(4) . .
C5 N8 C10 124.7(4) . .
C17 N9 C4 112.6(3) . .
C17 N9 C2 122.0(3) . .
C4 N9 C2 124.2(3) . .
C14 N10 C12 121.9(3) . .
C14 N10 C11 112.0(3) . .
C12 N10 C11 124.7(3) . .
C30 N11 C28 112.3(3) . .
C30 N11 C24 121.7(3) . .
C28 N11 C24 124.8(3) . .
C22 N12 C23 122.6(4) . .
C22 N12 C19 112.5(3) . .
C23 N12 C19 124.4(4) . .
C26 N13 C25 122.8(3) . .
C26 N13 C21 112.3(3) . .
C25 N13 C21 124.0(3) . .
C32 N14 C33 112.5(3) . .
C32 N14 C31 122.2(3) . .
C33 N14 C31 123.7(3) . .
C22 N15 C18 123.3(3) . .
C22 N15 C21 112.8(3) . .
C18 N15 C21 123.9(3) . .
C34 N16 C28 112.6(3) . .
C34 N16 C31 122.6(3) . .
C28 N16 C31 124.4(3) . .
C26 N17 C19 113.8(3) . .
C26 N17 C27 121.6(4) . .
C19 N17 C27 124.5(4) . .
C34 N18 C18 122.3(3) . .
C34 N18 C20 112.3(3) . .
C18 N18 C20 124.7(3) . .
C29 N19 C24 124.3(3) . .
C29 N19 C33 112.4(3) . .
C24 N19 C33 123.3(3) . .
C30 N20 C20 112.5(3) . .
C30 N20 C25 123.0(3) . .
C20 N20 C25 124.5(3) . .
C35 N21 K3 131.5(6) . .
N2 C1 N2 114.3(5) 6 .
N2 C1 H1A 108.7 6 .
N2 C1 H1A 108.7 . .
N2 C1 H1B 108.7 6 .
N2 C1 H1B 108.7 . .
H1A C1 H1B 107.6 . .
N3 C2 N9 113.6(3) . .
N3 C2 H2A 108.9 . .
N9 C2 H2A 108.9 . .
N3 C2 H2B 108.9 . .
N9 C2 H2B 108.9 . .
H2A C2 H2B 107.7 . .
N4 C3 N3 115.2(3) . .
N4 C3 C5 103.4(3) . .
N3 C3 C5 103.1(3) . .
N4 C3 H3A 111.5 . .
N3 C3 H3A 111.5 . .
C5 C3 H3A 111.5 . .
N5 C4 N9 115.9(3) . .
N5 C4 C11 103.1(3) . .
N9 C4 C11 102.6(3) . .
N5 C4 H4A 111.5 . .
N9 C4 H4A 111.5 . .
C11 C4 H4A 111.5 . .
N8 C5 N2 115.5(3) . .
N8 C5 C3 103.2(3) . .
N2 C5 C3 103.6(3) . .
N8 C5 H5A 111.3 . .
N2 C5 H5A 111.3 . .
C3 C5 H5A 111.3 . .
O4 C6 N2 125.6(4) . .
O4 C6 N3 125.2(4) . .
N2 C6 N3 109.1(3) . .
O4 C6 K1 41.3(2) . .
N2 C6 K1 117.5(2) . .
N3 C6 K1 115.6(2) . .
N1 C7 N7 114.2(3) . .
N1 C7 H7A 108.7 . .
N7 C7 H7A 108.7 . .
N1 C7 H7B 108.7 . .
N7 C7 H7B 108.7 . .
H7A C7 H7B 107.6 . .
N4 C8 N5 114.5(3) . .
N4 C8 H8A 108.6 . .
N5 C8 H8A 108.6 . .
N4 C8 H8B 108.6 . .
N5 C8 H8B 108.6 . .
H8A C8 H8B 107.6 . .
O6 C9 N8 126.0(4) . .
O6 C9 N4 125.7(4) . .
N8 C9 N4 108.3(3) . .
O6 C9 K2 48.08(19) . .
N8 C9 K2 114.9(2) . .
N4 C9 K2 112.4(2) . .
N8 C10 N8 114.5(4) 6 .
N8 C10 H10A 108.6 6 .
N8 C10 H10A 108.6 . .
N8 C10 H10B 108.6 6 .
N8 C10 H10B 108.6 . .
H10A C10 H10B 107.6 . .
N7 C11 N10 116.1(3) . .
N7 C11 C4 103.4(3) . .
N10 C11 C4 103.1(3) . .
N7 C11 H11A 111.2 . .
N10 C11 H11A 111.2 . .
C4 C11 H11A 111.2 . .
N6 C12 N10 114.6(3) . .
N6 C12 H12A 108.6 . .
N10 C12 H12A 108.6 . .
N6 C12 H12B 108.6 . .
N10 C12 H12B 108.6 . .
H12A C12 H12B 107.6 . .
N1 C13 N6 115.6(3) . .
N1 C13 C13 102.8(2) . 6
N6 C13 C13 103.1(2) . 6
N1 C13 H13A 111.6 . .
N6 C13 H13A 111.6 . .
C13 C13 H13A 111.6 6 .
O2 C14 N5 125.7(4) . .
O2 C14 N10 125.9(4) . .
N5 C14 N10 108.3(3) . .
O2 C14 K2 49.58(19) . .
N5 C14 K2 115.8(2) . .
N10 C14 K2 110.9(2) . .
O1 C15 N1 125.9(2) . 6
O1 C15 N1 125.9(2) . .
N1 C15 N1 108.0(5) 6 .
O1 C15 K4 62.0(3) . .
N1 C15 K4 104.3(3) 6 .
N1 C15 K4 104.3(3) . .
O1 C15 K1 42.1(3) . .
N1 C15 K1 117.2(2) 6 .
N1 C15 K1 117.2(2) . .
K4 C15 K1 104.14(15) . .
O5 C16 N6 125.5(2) . .
O5 C16 N6 125.5(2) . 6
N6 C16 N6 108.9(5) . 6
O5 C16 K2 46.8(3) . .
N6 C16 K2 114.2(3) . .
N6 C16 K2 114.2(3) 6 .
O3 C17 N9 125.3(4) . .
O3 C17 N7 125.7(4) . .
N9 C17 N7 108.8(3) . .
O3 C17 K1 43.71(19) . .
N9 C17 K1 113.1(2) . .
N7 C17 K1 119.2(2) . .
N18 C18 N15 114.1(3) . .
N18 C18 H18A 108.7 . .
N15 C18 H18A 108.7 . .
N18 C18 H18B 108.7 . .
N15 C18 H18B 108.7 . .
H18A C18 H18B 107.6 . .
N17 C19 N12 115.8(3) . .
N17 C19 C21 102.8(3) . .
N12 C19 C21 103.1(3) . .
N17 C19 H19A 111.5 . .
N12 C19 H19A 111.5 . .
C21 C19 H19A 111.5 . .
N20 C20 N18 116.0(3) . .
N20 C20 C28 103.6(3) . .
N18 C20 C28 102.7(3) . .
N20 C20 H20A 111.3 . .
N18 C20 H20A 111.3 . .
C28 C20 H20A 111.3 . .
N13 C21 N15 115.1(3) . .
N13 C21 C19 102.9(3) . .
N15 C21 C19 102.6(3) . .
N13 C21 H21A 111.8 . .
N15 C21 H21A 111.8 . .
C19 C21 H21A 111.8 . .
O9 C22 N15 126.3(4) . .
O9 C22 N12 124.9(4) . .
N15 C22 N12 108.8(3) . .
O9 C22 K3 44.67(18) . .
N15 C22 K3 118.0(2) . .
N12 C22 K3 112.2(2) . .
N12 C23 N12 113.4(4) . 6
N12 C23 H23A 108.9 . .
N12 C23 H23A 108.9 6 .
N12 C23 H23B 108.9 . .
N12 C23 H23B 108.9 6 .
H23A C23 H23B 107.7 . .
N19 C24 N11 114.5(3) . .
N19 C24 H24A 108.6 . .
N11 C24 H24A 108.6 . .
N19 C24 H24B 108.6 . .
N11 C24 H24B 108.6 . .
H24A C24 H24B 107.6 . .
N13 C25 N20 114.3(3) . .
N13 C25 H25A 108.7 . .
N20 C25 H25A 108.7 . .
N13 C25 H25B 108.7 . .
N20 C25 H25B 108.7 . .
H25A C25 H25B 107.6 . .
O7 C26 N17 127.2(4) . .
O7 C26 N13 124.8(4) . .
N17 C26 N13 107.9(3) . .
O7 C26 K4 47.76(19) . .
N17 C26 K4 114.8(2) . .
N13 C26 K4 113.1(2) . .
N17 C27 N17 113.6(4) . 6
N17 C27 H27A 108.8 . .
N17 C27 H27A 108.8 6 .
N17 C27 H27B 108.8 . .
N17 C27 H27B 108.8 6 .
H27A C27 H27B 107.7 . .
N16 C28 N11 116.5(3) . .
N16 C28 C20 103.6(3) . .
N11 C28 C20 102.9(3) . .
N16 C28 H28A 111.1 . .
N11 C28 H28A 111.1 . .
C20 C28 H28A 111.1 . .
O12 C29 N19 125.2(2) . .
O12 C29 N19 125.2(2) . 6
N19 C29 N19 109.5(5) . 6
O12 C29 K4 49.0(3) . .
N19 C29 K4 112.8(3) . .
N19 C29 K4 112.8(3) 6 .
O11 C30 N20 125.9(3) . .
O11 C30 N11 125.6(4) . .
N20 C30 N11 108.4(3) . .
O11 C30 K4 48.72(19) . .
N20 C30 K4 116.1(2) . .
N11 C30 K4 111.1(2) . .
N14 C31 N16 114.2(3) . .
N14 C31 H31A 108.7 . .
N16 C31 H31A 108.7 . .
N14 C31 H31B 108.7 . .
N16 C31 H31B 108.7 . .
H31A C31 H31B 107.6 . .
O8 C32 N14 125.9(2) . 6
O8 C32 N14 125.9(2) . .
N14 C32 N14 108.1(5) 6 .
O8 C32 K2 60.2(3) . 1_556
N14 C32 K2 105.4(3) 6 1_556
N14 C32 K2 105.4(3) . 1_556
O8 C32 K3 43.7(3) . .
N14 C32 K3 116.3(2) 6 .
N14 C32 K3 116.3(2) . .
K2 C32 K3 103.98(15) 1_556 .
N14 C33 N19 115.2(3) . .
N14 C33 C33 103.2(2) . 6
N19 C33 C33 102.85(19) . 6
N14 C33 H33A 111.6 . .
N19 C33 H33A 111.6 . .
C33 C33 H33A 111.6 6 .
O10 C34 N16 126.0(4) . .
O10 C34 N18 125.3(4) . .
N16 C34 N18 108.7(3) . .
O10 C34 K3 44.77(19) . .
N16 C34 K3 117.0(2) . .
N18 C34 K3 113.8(2) . .
O13 C35 N21 123.4(9) . .

loop_
_geom_bond_atom_site_label_1
_geom_bond_atom_site_label_2
_geom_bond_distance
_geom_bond_site_symmetry_2
K1 O1 2.670(4) .
K1 O4 2.679(3) .
K1 O4 2.679(3) 6
K1 O3 2.759(3) 6
K1 O3 2.759(3) .
K1 Cl1 3.106(2) .
K1 O1W 3.123(6) .
K1 O1W 3.123(6) 6
K1 C15 3.443(5) .
K1 C6 3.471(4) .
K1 C6 3.471(4) 6
K1 C17 3.511(4) 6
K2 O5 2.675(4) .
K2 O6 2.713(3) .
K2 O6 2.713(3) 6
K2 O2 2.736(3) 6
K2 O2 2.736(3) .
K2 O8 2.760(4) 1_554
K2 Cl1 3.056(2) .
K2 C32 3.154(5) 1_554
K2 C16 3.359(6) .
K2 C14 3.361(4) .
K2 C14 3.361(4) 6
K2 C9 3.374(4) .
K3 O8 2.645(4) .
K3 O9 2.689(3) 6
K3 O9 2.689(3) .
K3 O10 2.773(3) .
K3 O10 2.773(3) 6
K3 N21 2.833(11) .
K3 N21 2.833(11) 6
K3 Cl2 3.037(2) .
K3 C32 3.387(5) .
K3 C22 3.419(4) 6
K3 C22 3.419(4) .
K3 C34 3.504(4) .
K4 O7 2.698(3) 6
K4 O7 2.698(3) .
K4 O12 2.725(4) .
K4 O11 2.726(3) .
K4 O11 2.726(3) 6
K4 O1 2.768(4) .
K4 Cl2 3.010(2) .
K4 C15 3.122(5) .
K4 C26 3.360(4) 6
K4 C26 3.360(4) .
K4 C30 3.372(4) .
K4 C30 3.372(4) 6
O1 C15 1.214(7) .
O2 C14 1.210(5) .
O3 C17 1.224(5) .
O4 C6 1.218(5) .
O5 C16 1.224(7) .
O6 C9 1.224(5) .
O7 C26 1.214(5) .
O8 C32 1.217(7) .
O8 K2 2.760(4) 1_556
O9 C22 1.227(5) .
O10 C34 1.224(5) .
O11 C30 1.221(5) .
O12 C29 1.239(7) .
O13 C35 1.273(11) .
N1 C15 1.356(5) .
N1 C13 1.436(5) .
N1 C7 1.441(5) .
N2 C6 1.357(5) .
N2 C1 1.430(5) .
N2 C5 1.459(5) .
N3 C6 1.358(6) .
N3 C2 1.445(5) .
N3 C3 1.448(5) .
N4 C9 1.361(5) .
N4 C8 1.435(5) .
N4 C3 1.435(5) .
N5 C14 1.362(5) .
N5 C4 1.443(5) .
N5 C8 1.448(5) .
N6 C16 1.359(5) .
N6 C12 1.433(5) .
N6 C13 1.442(5) .
N7 C17 1.366(5) .
N7 C11 1.440(5) .
N7 C7 1.457(5) .
N8 C9 1.358(5) .
N8 C5 1.439(5) .
N8 C10 1.443(4) .
N9 C17 1.351(5) .
N9 C4 1.449(5) .
N9 C2 1.446(5) .
N10 C14 1.373(5) .
N10 C12 1.448(5) .
N10 C11 1.451(5) .
N11 C30 1.369(5) .
N11 C28 1.445(5) .
N11 C24 1.446(5) .
N12 C22 1.363(5) .
N12 C23 1.436(4) .
N12 C19 1.442(5) .
N13 C26 1.374(5) .
N13 C25 1.437(5) .
N13 C21 1.447(5) .
N14 C32 1.364(5) .
N14 C33 1.436(5) .
N14 C31 1.448(5) .
N15 C22 1.352(5) .
N15 C18 1.451(5) .
N15 C21 1.450(5) .
N16 C34 1.359(5) .
N16 C28 1.435(5) .
N16 C31 1.447(5) .
N17 C26 1.353(5) .
N17 C19 1.434(5) .
N17 C27 1.452(5) .
N18 C34 1.363(5) .
N18 C18 1.437(5) .
N18 C20 1.449(5) .
N19 C29 1.345(5) .
N19 C24 1.447(5) .
N19 C33 1.443(5) .
N20 C30 1.362(5) .
N20 C20 1.438(5) .
N20 C25 1.448(5) .
N21 C35 1.556(16) .
C1 N2 1.430(5) 6
C1 H1A 0.9900 .
C1 H1B 0.9900 .
C2 H2A 0.9900 .
C2 H2B 0.9900 .
C3 C5 1.541(6) .
C3 H3A 1.0000 .
C4 C11 1.557(5) .
C4 H4A 1.0000 .
C5 H5A 1.0000 .
C7 H7A 0.9900 .
C7 H7B 0.9900 .
C8 H8A 0.9900 .
C8 H8B 0.9900 .
C10 N8 1.443(4) 6
C10 H10A 0.9900 .
C10 H10B 0.9900 .
C11 H11A 1.0000 .
C12 H12A 0.9900 .
C12 H12B 0.9900 .
C13 C13 1.557(8) 6
C13 H13A 1.0000 .
C15 N1 1.356(5) 6
C16 N6 1.359(5) 6
C18 H18A 0.9900 .
C18 H18B 0.9900 .
C19 C21 1.563(6) .
C19 H19A 1.0000 .
C20 C28 1.553(5) .
C20 H20A 1.0000 .
C21 H21A 1.0000 .
C23 N12 1.436(4) 6
C23 H23A 0.9900 .
C23 H23B 0.9900 .
C24 H24A 0.9900 .
C24 H24B 0.9900 .
C25 H25A 0.9900 .
C25 H25B 0.9900 .
C27 N17 1.452(5) 6
C27 H27A 0.9900 .
C27 H27B 0.9900 .
C28 H28A 1.0000 .
C29 N19 1.345(5) 6
C31 H31A 0.9900 .
C31 H31B 0.9900 .
C32 N14 1.364(5) 6
C32 K2 3.154(5) 1_556
C33 C33 1.554(7) 6
C33 H33A 1.0000 .
O3W O3W 1.710(16) 6_565
